data_7053884
loop_
_publ_author_name
'Wang, Xiaoqing'
'Liu, Hou-ting'
'Cui, Jichun'
'Wu, Yanping'
'Lu, Hua'
'Lu, Jing'
'Liu, Zhipeng'
'He, Weijiang'

_publ_section_title
;
 Synthesis and fluorescence properties of isoindoline--benzazole-based
 boron difluoride complexes
;
_journal_issue 3
_journal_name_full 'New Journal of Chemistry'
_journal_page_first 1277
_journal_paper_doi 10.1039/c3nj01361h
_journal_volume 38
_journal_year 2014
_chemical_formula_sum 'C16 H9 B F2 N2 O S'
_chemical_formula_weight 326.12
_chemical_name_systematic
;
?
;
_space_group_IT_number 14
_symmetry_cell_setting monoclinic
_symmetry_space_group_name_Hall '-P 2ybc'
_symmetry_space_group_name_H-M 'P 1 21/c 1'
_atom_sites_solution_hydrogens geom
_atom_sites_solution_primary direct
_atom_sites_solution_secondary difmap
_audit_creation_method SHELXL-97
_cell_angle_alpha 90.00
_cell_angle_beta 100.040(7)
_cell_angle_gamma 90.00
_cell_formula_units_Z 4
_cell_length_a 8.6511(7)
_cell_length_b 11.6621(9)
_cell_length_c 13.9426(8)
_cell_measurement_reflns_used 1300
_cell_measurement_temperature 293(2)
_cell_measurement_theta_max 28.3052
_cell_measurement_theta_min 2.5795
_cell_volume 1385.13(18)
_computing_cell_refinement 'Bruker FRAMBO'
_computing_data_collection 'Bruker FRAMBO'
_computing_data_reduction 'Bruker SAINT'
_computing_molecular_graphics 'Bruker SHELXTL'
_computing_publication_material 'Bruker SHELXTL'
_computing_structure_refinement 'SHELXL-97 (Sheldrick, 1997)'
_computing_structure_solution 'SHELXS-97 (Sheldrick, 1990)'
_diffrn_ambient_temperature 293(2)
_diffrn_measured_fraction_theta_full 0.998
_diffrn_measured_fraction_theta_max 0.998
_diffrn_measurement_device_type 'multiwire proportional'
_diffrn_measurement_method 'phi and omega scans'
_diffrn_radiation_monochromator graphite
_diffrn_radiation_source 'fine-focus sealed tube'
_diffrn_radiation_type MoK\a
_diffrn_radiation_wavelength 0.71073
_diffrn_reflns_av_R_equivalents 0.0593
_diffrn_reflns_av_sigmaI/netI 0.0655
_diffrn_reflns_limit_h_max 10
_diffrn_reflns_limit_h_min -10
_diffrn_reflns_limit_k_max 13
_diffrn_reflns_limit_k_min -13
_diffrn_reflns_limit_l_max 16
_diffrn_reflns_limit_l_min -16
_diffrn_reflns_number 8306
_diffrn_reflns_theta_full 25.01
_diffrn_reflns_theta_max 25.01
_diffrn_reflns_theta_min 2.96
_exptl_absorpt_coefficient_mu 0.261
_exptl_absorpt_correction_T_max 0.9974
_exptl_absorpt_correction_T_min 0.9922
_exptl_absorpt_correction_type multi-scan
_exptl_absorpt_process_details SADABS
_exptl_crystal_density_diffrn 1.564
_exptl_crystal_density_method 'not measured'
_exptl_crystal_F_000 664
_exptl_crystal_size_max 0.03
_exptl_crystal_size_mid 0.01
_exptl_crystal_size_min 0.01
_refine_diff_density_max 0.357
_refine_diff_density_min -0.200
_refine_diff_density_rms 0.053
_refine_ls_extinction_method none
_refine_ls_goodness_of_fit_ref 1.021
_refine_ls_hydrogen_treatment constr
_refine_ls_matrix_type full
_refine_ls_number_parameters 208
_refine_ls_number_reflns 2440
_refine_ls_number_restraints 666
_refine_ls_restrained_S_all 1.071
_refine_ls_R_factor_all 0.1154
_refine_ls_R_factor_gt 0.0609
_refine_ls_shift/su_max 0.000
_refine_ls_shift/su_mean 0.000
_refine_ls_structure_factor_coef Fsqd
_refine_ls_weighting_details 'calc w=1/[\s^2^(Fo^2^)+(0.0835P)^2^+0.2470P] where P=(Fo^2^+2Fc^2^)/3'
_refine_ls_weighting_scheme calc
_refine_ls_wR_factor_gt 0.1504
_refine_ls_wR_factor_ref 0.1853
_reflns_number_gt 1390
_reflns_number_total 2440
_reflns_threshold_expression >2sigma(I)
_cod_data_source_file c3nj01361h.txt
_cod_data_source_block liu20120706a
_cod_depositor_comments
;
The following automatic conversions were performed:

'_refine_ls_hydrogen_treatment' value 'constru' was replaced with the
value 'constr' as specified in the replacement file
'src/cod-tools/trunk/data/replacement-values/replacement_values.lst'.

Automatic conversion script
Id: cif_fix_values 5376 2017-05-30 11:51:03Z andrius 
;
_cod_original_cell_volume 1385.13(17)
_cod_original_sg_symbol_H-M P2(1)/c
_cod_database_code 7053884

loop_
_symmetry_equiv_pos_as_xyz
'x, y, z'
'-x, y+1/2, -z+1/2'
'-x, -y, -z'
'x, -y-1/2, z-1/2'

loop_
_atom_site_label
_atom_site_type_symbol
_atom_site_fract_x
_atom_site_fract_y
_atom_site_fract_z
_atom_site_U_iso_or_equiv
_atom_site_adp_type
_atom_site_occupancy
_atom_site_symmetry_multiplicity
_atom_site_calc_flag
_atom_site_refinement_flags
S1 S 1.02223(15) 0.33602(11) 1.09253(7) 0.0625(4) Uani 1 1 d U
F1 F 0.7105(4) 0.3580(2) 0.77016(18) 0.0834(9) Uani 1 1 d U
F2 F 0.8232(3) 0.1837(3) 0.77412(18) 0.0821(8) Uani 1 1 d U
N1 N 0.6192(5) 0.2126(3) 0.8685(2) 0.0586(8) Uani 1 1 d U
N2 N 0.8824(4) 0.3008(3) 0.9174(2) 0.0575(7) Uani 1 1 d U
O1 O 0.4582(4) 0.1616(3) 0.7237(2) 0.0817(10) Uani 1 1 d U
B1 B 0.7555(7) 0.2633(5) 0.8276(3) 0.0599(9) Uani 1 1 d U
C1 C 1.1200(6) 0.3736(4) 0.9985(3) 0.0596(9) Uani 1 1 d U
C2 C 1.2658(6) 0.4229(4) 1.0049(3) 0.0675(10) Uani 1 1 d U
H2 H 1.3269 0.4392 1.0651 0.081 Uiso 1 1 calc R
C3 C 1.3189(6) 0.4477(4) 0.9192(3) 0.0700(10) Uani 1 1 d U
H3 H 1.4168 0.4816 0.9215 0.084 Uiso 1 1 calc R
C4 C 1.2273(6) 0.4225(4) 0.8299(3) 0.0658(10) Uani 1 1 d U
H4 H 1.2657 0.4394 0.7733 0.079 Uiso 1 1 calc R
C5 C 1.0817(6) 0.3732(4) 0.8227(3) 0.0635(9) Uani 1 1 d U
H5 H 1.0210 0.3571 0.7623 0.076 Uiso 1 1 calc R
C6 C 1.0277(6) 0.3481(4) 0.9088(3) 0.0581(8) Uani 1 1 d U
C7 C 0.8642(6) 0.2898(4) 1.0102(3) 0.0559(8) Uani 1 1 d U
C8 C 0.7245(5) 0.2449(4) 1.0364(3) 0.0571(8) Uani 1 1 d U
H8 H 0.7133 0.2415 1.1015 0.069 Uiso 1 1 calc R
C9 C 0.6091(6) 0.2075(4) 0.9666(3) 0.0580(8) Uani 1 1 d U
C10 C 0.4585(6) 0.1538(4) 0.9759(3) 0.0584(8) Uani 1 1 d U
C11 C 0.3933(6) 0.1265(4) 1.0557(3) 0.0624(9) Uani 1 1 d U
H11 H 0.4447 0.1427 1.1186 0.075 Uiso 1 1 calc R
C12 C 0.2488(6) 0.0741(4) 1.0391(3) 0.0668(10) Uani 1 1 d U
H12 H 0.2022 0.0540 1.0920 0.080 Uiso 1 1 calc R
C13 C 0.1696(6) 0.0500(4) 0.9450(3) 0.0689(10) Uani 1 1 d U
H13 H 0.0716 0.0149 0.9364 0.083 Uiso 1 1 calc R
C14 C 0.2358(6) 0.0777(4) 0.8648(3) 0.0666(9) Uani 1 1 d U
H14 H 0.1845 0.0618 0.8019 0.080 Uiso 1 1 calc R
C15 C 0.3810(6) 0.1300(4) 0.8816(3) 0.0608(9) Uani 1 1 d U
C16 C 0.4813(6) 0.1673(4) 0.8126(3) 0.0636(9) Uani 1 1 d U

loop_
_atom_site_aniso_label
_atom_site_aniso_U_11
_atom_site_aniso_U_22
_atom_site_aniso_U_33
_atom_site_aniso_U_23
_atom_site_aniso_U_13
_atom_site_aniso_U_12
S1 0.0767(8) 0.0719(8) 0.0374(6) 0.0019(5) 0.0059(5) -0.0087(6)
F1 0.1035(19) 0.0856(18) 0.0555(14) 0.0217(13) -0.0021(14) -0.0201(15)
F2 0.0996(19) 0.0922(19) 0.0580(14) -0.0264(13) 0.0237(14) -0.0169(15)
N1 0.0781(15) 0.0593(15) 0.0378(13) -0.0005(12) 0.0083(12) -0.0121(13)
N2 0.0757(15) 0.0590(14) 0.0388(13) 0.0012(12) 0.0130(12) -0.0069(13)
O1 0.107(2) 0.094(2) 0.0404(15) -0.0012(15) 0.0034(16) -0.0264(18)
B1 0.0801(17) 0.0601(16) 0.0396(15) 0.0013(14) 0.0111(14) -0.0093(15)
C1 0.0740(18) 0.0629(18) 0.0425(15) 0.0040(15) 0.0114(15) -0.0051(16)
C2 0.0776(19) 0.0723(19) 0.0510(17) 0.0026(16) 0.0068(16) -0.0069(17)
C3 0.078(2) 0.074(2) 0.0579(19) 0.0044(18) 0.0114(18) -0.0089(19)
C4 0.078(2) 0.070(2) 0.0510(17) 0.0037(16) 0.0153(17) -0.0049(18)
C5 0.0796(18) 0.0651(17) 0.0456(15) 0.0014(15) 0.0106(15) -0.0060(16)
C6 0.0750(16) 0.0595(16) 0.0409(14) 0.0005(13) 0.0127(14) -0.0066(14)
C7 0.0751(16) 0.0566(16) 0.0364(14) 0.0001(13) 0.0108(14) -0.0060(15)
C8 0.0768(16) 0.0580(15) 0.0366(14) 0.0005(13) 0.0101(13) -0.0074(14)
C9 0.0776(16) 0.0572(15) 0.0397(14) -0.0013(13) 0.0116(13) -0.0072(14)
C10 0.0763(17) 0.0566(16) 0.0426(14) -0.0006(14) 0.0112(14) -0.0065(15)
C11 0.0781(18) 0.0629(17) 0.0462(15) -0.0017(15) 0.0111(15) -0.0069(16)
C12 0.080(2) 0.067(2) 0.0533(18) -0.0002(17) 0.0134(17) -0.0100(18)
C13 0.079(2) 0.069(2) 0.0584(18) -0.0020(17) 0.0113(17) -0.0118(18)
C14 0.0807(18) 0.0665(18) 0.0504(16) -0.0011(15) 0.0052(16) -0.0103(16)
C15 0.0779(17) 0.0596(16) 0.0447(15) 0.0004(14) 0.0095(14) -0.0080(15)
C16 0.0817(17) 0.0630(17) 0.0449(15) 0.0004(14) 0.0080(15) -0.0110(15)

loop_
_atom_type_symbol
_atom_type_description
_atom_type_scat_dispersion_real
_atom_type_scat_dispersion_imag
_atom_type_scat_source
C C 0.0033 0.0016 'International Tables Vol C Tables 4.2.6.8 and 6.1.1.4'
H H 0.0000 0.0000 'International Tables Vol C Tables 4.2.6.8 and 6.1.1.4'
O O 0.0106 0.0060 'International Tables Vol C Tables 4.2.6.8 and 6.1.1.4'
N N 0.0061 0.0033 'International Tables Vol C Tables 4.2.6.8 and 6.1.1.4'
F F 0.0171 0.0103 'International Tables Vol C Tables 4.2.6.8 and 6.1.1.4'
B B 0.0013 0.0007 'International Tables Vol C Tables 4.2.6.8 and 6.1.1.4'
S S 0.1246 0.1234 'International Tables Vol C Tables 4.2.6.8 and 6.1.1.4'

loop_
_geom_angle_atom_site_label_1
_geom_angle_atom_site_label_2
_geom_angle_atom_site_label_3
_geom_angle
C7 S1 C1 90.6(2)
C9 N1 C16 109.7(4)
C9 N1 B1 125.1(4)
C16 N1 B1 125.2(3)
C7 N2 C6 112.4(4)
C7 N2 B1 124.0(4)
C6 N2 B1 123.7(3)
F1 B1 F2 109.1(4)
F1 B1 N1 111.8(4)
F2 B1 N1 111.8(4)
F1 B1 N2 109.0(4)
F2 B1 N2 108.2(4)
N1 B1 N2 106.8(3)
C2 C1 C6 121.5(4)
C2 C1 S1 128.3(4)
C6 C1 S1 110.2(4)
C1 C2 C3 118.1(4)
C2 C3 C4 120.5(5)
C5 C4 C3 121.9(4)
C4 C5 C6 117.8(4)
C5 C6 C1 120.2(4)
C5 C6 N2 126.8(4)
C1 C6 N2 113.0(4)
N2 C7 C8 122.2(4)
N2 C7 S1 113.8(3)
C8 C7 S1 124.0(3)
C9 C8 C7 119.5(4)
C8 C9 N1 122.4(4)
C8 C9 C10 129.3(4)
N1 C9 C10 108.3(4)
C11 C10 C15 121.4(4)
C11 C10 C9 131.8(4)
C15 C10 C9 106.8(4)
C10 C11 C12 117.2(4)
C11 C12 C13 122.0(4)
C14 C13 C12 120.5(5)
C15 C14 C13 117.4(4)
C14 C15 C10 121.4(4)
C14 C15 C16 130.1(4)
C10 C15 C16 108.4(4)
O1 C16 N1 123.7(4)
O1 C16 C15 129.5(5)
N1 C16 C15 106.7(3)

loop_
_geom_bond_atom_site_label_1
_geom_bond_atom_site_label_2
_geom_bond_distance
S1 C7 1.712(5)
S1 C1 1.736(4)
F1 B1 1.380(6)
F2 B1 1.383(6)
N1 C9 1.387(5)
N1 C16 1.409(6)
N1 B1 1.516(6)
N2 C7 1.336(5)
N2 C6 1.397(6)
N2 B1 1.577(6)
O1 C16 1.222(5)
C1 C2 1.375(6)
C1 C6 1.393(6)
C2 C3 1.384(6)
C3 C4 1.385(6)
C4 C5 1.373(6)
C5 C6 1.393(5)
C7 C8 1.422(6)
C8 C9 1.339(6)
C9 C10 1.471(6)
C10 C11 1.370(6)
C10 C15 1.396(6)
C11 C12 1.375(6)
C12 C13 1.398(6)
C13 C14 1.381(6)
C14 C15 1.379(6)
C15 C16 1.470(6)
